data_7126805
loop_
_publ_author_name
'Dashitsyrenova, Dolgor D.'
'Adonin, Sergey A.'
'Gorokh, Igor D.'
'Kraevaya, Olga A.'
'Pavlova, Alina V.'
'Abramov, Pavel A.'
'Frolova, Lyubov A.'
'Sokolov, Maxim N.'
'Fedin, Vladimir P.'
'Troshin, Pavel A.'

_publ_section_title
;
 Memory devices based on novel alkyl viologen halobismuthate(iii)
 complexes.
;
_journal_issue 64
_journal_name_full 'Chemical communications (Cambridge, England)'
_journal_page_first 9162
_journal_page_last 9165
_journal_paper_doi 10.1039/d0cc03732j
_journal_volume 56
_journal_year 2020
_chemical_formula_sum 'C40 H60 Bi2 Br10 N4'
_chemical_formula_weight 1813.98
_space_group_crystal_system triclinic
_space_group_IT_number 2
_space_group_name_Hall '-P 1'
_space_group_name_H-M_alt 'P -1'
_atom_sites_solution_hydrogens geom
_atom_sites_solution_primary direct
_atom_sites_solution_secondary difmap
_audit_creation_method SHELXL-2017/1
_audit_update_record
;
2020-06-09 deposited with the CCDC.	2020-07-02 downloaded from the CCDC.
;
_cell_angle_alpha 92.755(3)
_cell_angle_beta 105.010(3)
_cell_angle_gamma 104.720(3)
_cell_formula_units_Z 2
_cell_length_a 11.8794(4)
_cell_length_b 12.0360(5)
_cell_length_c 20.2002(7)
_cell_measurement_reflns_used 7488
_cell_measurement_temperature 130(2)
_cell_measurement_theta_max 29.1050
_cell_measurement_theta_min 3.5200
_cell_volume 2678.01(18)
_computing_cell_refinement 'CrysAlisPro 1.171.38.41 (Rigaku OD, 2015)'
_computing_data_collection 'CrysAlisPro 1.171.38.41 (Rigaku OD, 2015)'
_computing_data_reduction 'CrysAlisPro 1.171.38.41 (Rigaku OD, 2015)'
_computing_molecular_graphics 'ShelXle (H\"ubschle, 2011)'
_computing_publication_material 'CIFTAB-2014 (Sheldrick, 2014)'
_computing_structure_refinement 'SHELXL-2014 (Sheldrick, 2014)'
_computing_structure_solution 'SHELXS-2014 (Sheldrick, 2014)'
_diffrn_ambient_temperature 130(2)
_diffrn_detector 'CCD plate'
_diffrn_detector_area_resol_mean 10.6168
_diffrn_detector_type AtlasS2
_diffrn_measured_fraction_theta_full 0.993
_diffrn_measured_fraction_theta_max 0.824
_diffrn_measurement_device 'four-circle diffractometer'
_diffrn_measurement_device_type 'New Xcalibur, AtlasS2'
_diffrn_measurement_method '\w scans'
_diffrn_radiation_monochromator graphite
_diffrn_radiation_probe x-ray
_diffrn_radiation_source 'fine-focus sealed tube'
_diffrn_radiation_type MoK\a
_diffrn_radiation_wavelength 0.71073
_diffrn_reflns_av_R_equivalents 0.0435
_diffrn_reflns_av_unetI/netI 0.0807
_diffrn_reflns_Laue_measured_fraction_full 0.993
_diffrn_reflns_Laue_measured_fraction_max 0.824
_diffrn_reflns_limit_h_max 16
_diffrn_reflns_limit_h_min -15
_diffrn_reflns_limit_k_max 15
_diffrn_reflns_limit_k_min -15
_diffrn_reflns_limit_l_max 27
_diffrn_reflns_limit_l_min -26
_diffrn_reflns_number 25142
_diffrn_reflns_point_group_measured_fraction_full 0.993
_diffrn_reflns_point_group_measured_fraction_max 0.824
_diffrn_reflns_theta_full 25.500
_diffrn_reflns_theta_max 29.615
_diffrn_reflns_theta_min 3.312
_diffrn_source 'sealed X-ray tube'
_exptl_absorpt_coefficient_mu 14.053
_exptl_absorpt_correction_T_max 1.00000
_exptl_absorpt_correction_T_min 0.59341
_exptl_absorpt_correction_type multi-scan
_exptl_absorpt_process_details
;
CrysAlisPro 1.171.38.41 (Rigaku Oxford Diffraction, 2015)
Empirical absorption correction using spherical harmonics,
implemented in SCALE3 ABSPACK scaling algorithm.
;
_exptl_crystal_colour colorless
_exptl_crystal_density_diffrn 2.250
_exptl_crystal_description block
_exptl_crystal_F_000 1688
_exptl_crystal_size_max 0.200
_exptl_crystal_size_mid 0.100
_exptl_crystal_size_min 0.100
_refine_diff_density_max 1.502
_refine_diff_density_min -1.830
_refine_diff_density_rms 0.209
_refine_ls_extinction_method none
_refine_ls_goodness_of_fit_ref 0.927
_refine_ls_hydrogen_treatment constr
_refine_ls_matrix_type full
_refine_ls_number_parameters 497
_refine_ls_number_reflns 12437
_refine_ls_number_restraints 0
_refine_ls_restrained_S_all 0.927
_refine_ls_R_factor_all 0.0667
_refine_ls_R_factor_gt 0.0396
_refine_ls_shift/su_max 0.001
_refine_ls_shift/su_mean 0.000
_refine_ls_structure_factor_coef Fsqd
_refine_ls_weighting_details 'w=1/[\s^2^(Fo^2^)+(0.0040P)^2^] where P=(Fo^2^+2Fc^2^)/3'
_refine_ls_weighting_scheme calc
_refine_ls_wR_factor_gt 0.0518
_refine_ls_wR_factor_ref 0.0568
_reflns_Friedel_coverage 0.000
_reflns_number_gt 9131
_reflns_number_total 12437
_reflns_threshold_expression >2\s(I)
_cod_data_source_file d0cc03732j2.cif
_cod_data_source_block 1_CCDC1
_cod_depositor_comments 'Adding full bibliography for 7126804--7126807.cif.'
_cod_original_cell_volume 2678.00(17)
_cod_database_code 7126805
_shelx_shelxl_version_number 2017/1
_shelx_space_group_comment
;
The symmetry employed for this shelxl refinement is uniquely defined
by the following loop, which should always be used as a source of
symmetry information in preference to the above space-group names.
They are only intended as comments.
;
_shelx_estimated_absorpt_t_min 0.165
_shelx_estimated_absorpt_t_max 0.334

loop_
_space_group_symop_operation_xyz
'x, y, z'
'-x, -y, -z'

loop_
_atom_site_label
_atom_site_type_symbol
_atom_site_fract_x
_atom_site_fract_y
_atom_site_fract_z
_atom_site_U_iso_or_equiv
_atom_site_adp_type
_atom_site_occupancy
_atom_site_site_symmetry_order
_atom_site_calc_flag
_atom_site_refinement_flags_posn
_atom_site_refinement_flags_adp
_atom_site_refinement_flags_occupancy
_atom_site_disorder_assembly
_atom_site_disorder_group
C1 C 0.0977(5) 0.9137(5) 0.3512(3) 0.0184(13) Uani 1 1 d . . . . .
H1A H 0.172313 0.961683 0.380333 0.022 Uiso 1 1 calc R U . . .
C2 C -0.1133(5) 0.8681(5) 0.3111(3) 0.0204(13) Uani 1 1 d . . . . .
H2A H -0.186891 0.884318 0.312691 0.025 Uiso 1 1 calc R U . . .
C3 C 0.0978(5) 0.8234(5) 0.3068(3) 0.0186(13) Uani 1 1 d . . . . .
H3A H 0.172425 0.808580 0.306323 0.022 Uiso 1 1 calc R U . . .
C4 C -0.0104(5) 0.7535(4) 0.2627(3) 0.0154(12) Uani 1 1 d . . . . .
N4 N 0.3885(4) 0.9915(4) 0.1450(3) 0.0282(13) Uani 1 1 d . . . . .
C5 C 0.0797(5) 0.5100(5) 0.1851(3) 0.0244(14) Uani 1 1 d . . . . .
H5A H 0.143520 0.473821 0.195421 0.029 Uiso 1 1 calc R U . . .
C6 C -0.1019(5) 0.5243(5) 0.1118(3) 0.0234(14) Uani 1 1 d . . . . .
H6A H -0.165474 0.497476 0.070170 0.028 Uiso 1 1 calc R U . . .
C7 C 0.0804(5) 0.6000(5) 0.2298(3) 0.0219(14) Uani 1 1 d . . . . .
H7A H 0.144987 0.625336 0.271067 0.026 Uiso 1 1 calc R U . . .
C8 C -0.1040(5) 0.6139(5) 0.1552(3) 0.0244(14) Uani 1 1 d . . . . .
H8A H -0.169106 0.648262 0.143727 0.029 Uiso 1 1 calc R U . . .
C9 C -0.0116(5) 0.6549(4) 0.2156(3) 0.0153(12) Uani 1 1 d . . . . .
C10 C -0.1169(5) 0.7780(5) 0.2661(3) 0.0204(13) Uani 1 1 d . . . . .
H10A H -0.192584 0.731933 0.236946 0.024 Uiso 1 1 calc R U . . .
C11 C -0.0041(5) 1.0305(5) 0.4037(3) 0.0218(14) Uani 1 1 d . . . . .
H11A H 0.066716 1.040706 0.444408 0.026 Uiso 1 1 calc R U . . .
H11B H -0.078095 1.008933 0.419532 0.026 Uiso 1 1 calc R U . . .
C12 C 0.0033(5) 1.1451(5) 0.3738(3) 0.0251(15) Uani 1 1 d . . . . .
H12A H -0.070665 1.136041 0.335201 0.030 Uiso 1 1 calc R U . . .
H12B H 0.003968 1.204232 0.409839 0.030 Uiso 1 1 calc R U . . .
C13 C 0.1131(5) 1.1893(5) 0.3477(3) 0.0298(16) Uani 1 1 d . . . . .
H13A H 0.104757 1.138186 0.305791 0.036 Uiso 1 1 calc R U . . .
H13B H 0.186425 1.184826 0.383257 0.036 Uiso 1 1 calc R U . . .
C14 C 0.6110(5) 0.3356(5) 0.4344(3) 0.0248(15) Uani 1 1 d . . . . .
H14A H 0.652902 0.278164 0.444232 0.030 Uiso 1 1 calc R U . . .
C15 C 0.1305(6) 1.3139(5) 0.3305(4) 0.0395(18) Uani 1 1 d . . . . .
H15A H 0.195707 1.332949 0.307308 0.047 Uiso 1 1 calc R U . . .
H15B H 0.054825 1.319734 0.297741 0.047 Uiso 1 1 calc R U . . .
C16 C 0.5792(5) 0.3863(5) 0.4865(3) 0.0232(14) Uani 1 1 d . . . . .
H16A H 0.597780 0.363261 0.531506 0.028 Uiso 1 1 calc R U . . .
C17 C 0.5268(5) 0.4468(5) 0.3555(3) 0.0268(15) Uani 1 1 d . . . . .
H17A H 0.508839 0.467216 0.309862 0.032 Uiso 1 1 calc R U . . .
C18 C 0.5192(5) 0.4725(5) 0.4727(3) 0.0201(13) Uani 1 1 d . . . . .
C19 C 0.1630(6) 1.4025(5) 0.3940(4) 0.048(2) Uani 1 1 d . . . . .
H19A H 0.172994 1.480297 0.379859 0.072 Uiso 1 1 calc R U . . .
H19B H 0.098017 1.385354 0.416705 0.072 Uiso 1 1 calc R U . . .
H19C H 0.238989 1.398577 0.426278 0.072 Uiso 1 1 calc R U . . .
C21 C 0.8647(6) 0.5122(5) 0.4129(3) 0.0356(17) Uani 1 1 d . . . . .
H21A H 0.894432 0.459523 0.444961 0.043 Uiso 1 1 calc R U . . .
H21B H 0.792596 0.526742 0.423672 0.043 Uiso 1 1 calc R U . . .
C22 C 0.4935(5) 0.5010(5) 0.4050(3) 0.0277(15) Uani 1 1 d . . . . .
H22A H 0.452552 0.558784 0.393502 0.033 Uiso 1 1 calc R U . . .
C24 C 0.7556(5) 0.3269(5) 0.3283(3) 0.0269(15) Uani 1 1 d . . . . .
H24A H 0.770465 0.288033 0.288324 0.032 Uiso 1 1 calc R U . . .
H24B H 0.786259 0.290036 0.369362 0.032 Uiso 1 1 calc R U . . .
C25 C 0.8289(5) 0.4549(5) 0.3398(3) 0.0310(16) Uani 1 1 d . . . . .
H25A H 0.903479 0.460747 0.325237 0.037 Uiso 1 1 calc R U . . .
H25B H 0.780465 0.498324 0.309462 0.037 Uiso 1 1 calc R U . . .
C26 C 0.6195(5) 0.3060(5) 0.3152(3) 0.0254(15) Uani 1 1 d . . . . .
H26A H 0.586727 0.333482 0.270755 0.030 Uiso 1 1 calc R U . . .
H26B H 0.581262 0.221715 0.310766 0.030 Uiso 1 1 calc R U . . .
C28 C 0.4769(5) 0.9984(5) 0.0314(3) 0.0222(14) Uani 1 1 d . . . . .
C30 C 0.9637(5) 0.6269(5) 0.4242(3) 0.0356(17) Uani 1 1 d . . . . .
H30A H 0.984764 0.661698 0.472179 0.053 Uiso 1 1 calc R U . . .
H30B H 1.035794 0.612562 0.414413 0.053 Uiso 1 1 calc R U . . .
H30C H 0.934023 0.679738 0.393138 0.053 Uiso 1 1 calc R U . . .
C31 C 0.3258(6) 0.9838(6) 0.2003(3) 0.0395(18) Uani 1 1 d . . . . .
H31A H 0.372631 1.046680 0.238350 0.047 Uiso 1 1 calc R U . A 3
H31B H 0.324183 0.909176 0.219169 0.047 Uiso 1 1 calc R U . A 3
C32 C 0.4058(6) 1.0869(5) 0.1143(4) 0.0400(19) Uani 1 1 d . . . . .
H32A H 0.387071 1.152543 0.131815 0.048 Uiso 1 1 calc R U . . .
C33 C 0.4170(6) 0.8987(5) 0.1217(4) 0.0387(18) Uani 1 1 d . . . . .
H33A H 0.407038 0.831096 0.144467 0.046 Uiso 1 1 calc R U . . .
C34 C 0.4602(6) 0.9018(5) 0.0655(4) 0.0400(18) Uani 1 1 d . . . . .
H34A H 0.479356 0.835492 0.049228 0.048 Uiso 1 1 calc R U . . .
C35 C 0.4502(6) 1.0930(5) 0.0574(4) 0.0359(17) Uani 1 1 d . . . . .
H35A H 0.462260 1.162326 0.036330 0.043 Uiso 1 1 calc R U . . .
C44 C -0.0142(5) 0.3741(5) 0.0787(3) 0.0361(18) Uani 1 1 d . . . . .
H44A H 0.065840 0.357970 0.089464 0.043 Uiso 1 1 calc R U . B 1
H44B H -0.035953 0.391122 0.030337 0.043 Uiso 1 1 calc R U . B 1
N1 N -0.0071(4) 0.9347(4) 0.3535(2) 0.0186(11) Uani 1 1 d . . . . .
N2 N -0.0114(4) 0.4734(4) 0.1271(2) 0.0225(12) Uani 1 1 d . . . . .
N3 N 0.5846(4) 0.3646(4) 0.3704(2) 0.0206(11) Uani 1 1 d . . . . .
Br3 Br 0.78655(5) 1.12680(5) 0.48446(3) 0.02015(13) Uani 1 1 d . . . . .
Br4 Br 0.61445(5) 0.65583(5) 0.04103(3) 0.02170(13) Uani 1 1 d . . . . .
Br5 Br 0.38030(5) 0.74928(5) 0.35011(3) 0.02527(14) Uani 1 1 d . . . . .
Br6 Br 0.73280(5) 0.78643(5) 0.44258(3) 0.02424(14) Uani 1 1 d . . . . .
Br7 Br 0.31192(5) 0.33663(5) 0.17162(3) 0.02549(14) Uani 1 1 d . . . . .
Br8 Br 0.41785(5) 1.08299(5) 0.42076(3) 0.02236(14) Uani 1 1 d . . . . .
Br9 Br 0.62140(5) 0.98741(5) 0.30151(3) 0.02432(14) Uani 1 1 d . . . . .
Br10 Br 0.63412(5) 0.37527(5) 0.14185(3) 0.02778(15) Uani 1 1 d . . . . .
Br11 Br 0.55224(5) 0.64548(5) 0.22054(3) 0.02895(15) Uani 1 1 d . . . . .
Br12 Br 0.25844(5) 0.59909(5) 0.07025(3) 0.02967(15) Uani 1 1 d . . . . .
Bi1 Bi 0.45662(2) 0.49431(2) 0.10619(2) 0.01871(6) Uani 1 1 d . . . . .
Bi2 Bi 0.58829(2) 0.93398(2) 0.42645(2) 0.01596(5) Uani 1 1 d . . . . .
C1A C -0.1107(14) 0.2273(13) 0.1647(8) 0.023(4) Uiso 0.4 1 d . . P C 1
H1A1 H -0.108315 0.296248 0.194396 0.028 Uiso 0.4 1 calc R U P C 1
H1A2 H -0.032390 0.208912 0.181836 0.028 Uiso 0.4 1 calc R U P C 1
C2A C -0.2146(14) 0.1236(13) 0.1714(9) 0.032(4) Uiso 0.4 1 d . . P C 1
H2AA H -0.207645 0.118748 0.221016 0.039 Uiso 0.4 1 calc R U P C 1
H2AB H -0.293227 0.139037 0.150053 0.039 Uiso 0.4 1 calc R U P C 1
C3A C -0.2151(17) 0.0113(15) 0.1392(11) 0.045(5) Uiso 0.4 1 d . . P C 1
H3AA H -0.282768 -0.049318 0.145577 0.067 Uiso 0.4 1 calc R U P C 1
H3AB H -0.224214 0.014331 0.089749 0.067 Uiso 0.4 1 calc R U P C 1
H3AC H -0.138496 -0.005990 0.160823 0.067 Uiso 0.4 1 calc R U P C 1
C43A C -0.1248(14) 0.2562(13) 0.0914(9) 0.016(4) Uiso 0.4 1 d . . P C 1
H43A H -0.204797 0.271281 0.074309 0.020 Uiso 0.4 1 calc R U P C 1
H43B H -0.125860 0.186958 0.062474 0.020 Uiso 0.4 1 calc R U P C 1
C1B C -0.1011(9) 0.2130(8) 0.1320(6) 0.018(2) Uiso 0.6 1 d . . P C 2
H1BA H -0.102120 0.264047 0.171624 0.022 Uiso 0.6 1 calc R U P C 2
H1BB H -0.022673 0.193593 0.143640 0.022 Uiso 0.6 1 calc R U P C 2
C2B C -0.2045(9) 0.1021(9) 0.1199(5) 0.030(3) Uiso 0.6 1 d . . P C 2
H2BA H -0.205981 0.053703 0.078467 0.036 Uiso 0.6 1 calc R U P C 2
H2BB H -0.282304 0.122532 0.110379 0.036 Uiso 0.6 1 calc R U P C 2
C3B C -0.1939(11) 0.0308(11) 0.1814(7) 0.045(3) Uiso 0.6 1 d . . P C 2
H3BA H -0.262589 -0.038943 0.170510 0.067 Uiso 0.6 1 calc R U P C 2
H3BB H -0.117960 0.008560 0.190502 0.067 Uiso 0.6 1 calc R U P C 2
H3BC H -0.194344 0.077445 0.222439 0.067 Uiso 0.6 1 calc R U P C 2
C43B C -0.1124(10) 0.2763(9) 0.0687(6) 0.020(3) Uiso 0.6 1 d . . P C 2
H43C H -0.116115 0.223784 0.028428 0.024 Uiso 0.6 1 calc R U P C 2
H43D H -0.188609 0.299732 0.058614 0.024 Uiso 0.6 1 calc R U P C 2
C4A C 0.1988(7) 0.9929(8) 0.1753(4) 0.025(2) Uiso 0.7 1 d . . P D 3
H40A H 0.200413 1.070372 0.160514 0.030 Uiso 0.7 1 calc R U P D 3
H40B H 0.160750 0.984523 0.213694 0.030 Uiso 0.7 1 calc R U P D 3
C5A C 0.1203(10) 0.8970(10) 0.1130(6) 0.031(3) Uiso 0.7 1 d . . P D 3
H5A1 H 0.154262 0.908939 0.073216 0.038 Uiso 0.7 1 calc R U P D 3
H5A2 H 0.123277 0.819593 0.126595 0.038 Uiso 0.7 1 calc R U P D 3
C6A C -0.0105(9) 0.9026(9) 0.0924(5) 0.037(3) Uiso 0.7 1 d . . P D 3
H6A1 H -0.010238 0.984865 0.097867 0.044 Uiso 0.7 1 calc R U P D 3
H6A2 H -0.051519 0.863036 0.125096 0.044 Uiso 0.7 1 calc R U P D 3
C7A C -0.0892(11) 0.8473(10) 0.0159(6) 0.050(3) Uiso 0.7 1 d . . P D 3
H7A1 H -0.046251 0.880105 -0.017102 0.075 Uiso 0.7 1 calc R U P D 3
H7A2 H -0.167836 0.864419 0.006072 0.075 Uiso 0.7 1 calc R U P D 3
H7A3 H -0.101921 0.763233 0.011737 0.075 Uiso 0.7 1 calc R U P D 3
C4B C 0.190(3) 0.905(3) 0.1613(16) 0.066(8) Uiso 0.3 1 d . . P D 4
H4B1 H 0.196940 0.825544 0.152579 0.079 Uiso 0.3 1 calc R U P D 4
H4B2 H 0.143027 0.902249 0.195217 0.079 Uiso 0.3 1 calc R U P D 4
C5B C 0.117(2) 0.928(2) 0.0986(12) 0.024(7) Uiso 0.3 1 d . . P D 4
H5B1 H 0.158156 0.923127 0.062121 0.029 Uiso 0.3 1 calc R U P D 4
H5B2 H 0.111847 1.008380 0.104855 0.029 Uiso 0.3 1 calc R U P D 4
C6B C -0.011(2) 0.848(2) 0.0733(14) 0.040(7) Uiso 0.3 1 d . . P D 4
H6B1 H -0.004949 0.783321 0.101637 0.048 Uiso 0.3 1 calc R U P D 4
H6B2 H -0.057013 0.890808 0.093842 0.048 Uiso 0.3 1 calc R U P D 4
C7B C -0.0750(19) 0.8054(18) 0.0288(11) 0.019(5) Uiso 0.3 1 d . . P D 4
H7B1 H -0.057779 0.843478 -0.010641 0.028 Uiso 0.3 1 calc R U P D 4
H7B2 H -0.155566 0.807452 0.031653 0.028 Uiso 0.3 1 calc R U P D 4
H7B3 H -0.072750 0.724724 0.022933 0.028 Uiso 0.3 1 calc R U P D 4

loop_
_atom_site_aniso_label
_atom_site_aniso_U_11
_atom_site_aniso_U_22
_atom_site_aniso_U_33
_atom_site_aniso_U_23
_atom_site_aniso_U_13
_atom_site_aniso_U_12
C1 0.015(3) 0.018(3) 0.021(3) 0.001(3) 0.003(3) 0.005(2)
C2 0.009(3) 0.026(3) 0.027(3) 0.007(3) 0.005(3) 0.006(3)
C3 0.011(3) 0.025(3) 0.019(3) 0.006(3) 0.003(2) 0.004(3)
C4 0.011(3) 0.016(3) 0.018(3) 0.005(3) 0.003(2) 0.002(2)
N4 0.016(3) 0.027(3) 0.036(3) -0.005(3) 0.002(2) 0.005(2)
C5 0.014(3) 0.026(3) 0.030(4) -0.002(3) 0.000(3) 0.007(3)
C6 0.012(3) 0.027(3) 0.027(4) -0.002(3) 0.000(3) 0.003(3)
C7 0.015(3) 0.026(3) 0.021(3) -0.003(3) -0.003(3) 0.009(3)
C8 0.020(3) 0.024(3) 0.025(3) 0.003(3) 0.001(3) 0.005(3)
C9 0.012(3) 0.015(3) 0.020(3) 0.006(3) 0.003(2) 0.005(2)
C10 0.015(3) 0.021(3) 0.022(3) 0.002(3) 0.003(3) 0.002(3)
C11 0.022(3) 0.027(3) 0.022(3) -0.002(3) 0.012(3) 0.011(3)
C12 0.023(4) 0.025(3) 0.027(4) -0.007(3) 0.009(3) 0.006(3)
C13 0.029(4) 0.027(4) 0.040(4) 0.007(3) 0.017(3) 0.011(3)
C14 0.019(3) 0.017(3) 0.039(4) 0.005(3) 0.012(3) 0.002(3)
C15 0.043(4) 0.040(4) 0.042(4) 0.010(4) 0.017(4) 0.016(4)
C16 0.019(3) 0.022(3) 0.029(4) 0.002(3) 0.010(3) 0.003(3)
C17 0.030(4) 0.026(3) 0.024(4) 0.005(3) 0.007(3) 0.008(3)
C18 0.015(3) 0.017(3) 0.025(3) -0.001(3) 0.000(3) 0.005(2)
C19 0.044(5) 0.031(4) 0.060(5) 0.007(4) 0.008(4) 0.002(4)
C21 0.033(4) 0.037(4) 0.031(4) 0.005(3) 0.007(3) 0.000(3)
C22 0.035(4) 0.030(4) 0.022(4) 0.003(3) 0.005(3) 0.018(3)
C24 0.030(4) 0.030(4) 0.027(4) 0.003(3) 0.014(3) 0.012(3)
C25 0.022(4) 0.042(4) 0.027(4) 0.001(3) 0.010(3) 0.005(3)
C26 0.029(4) 0.023(3) 0.022(3) -0.003(3) 0.008(3) 0.004(3)
C28 0.013(3) 0.021(3) 0.026(3) -0.009(3) -0.006(3) 0.006(3)
C30 0.033(4) 0.031(4) 0.040(4) 0.004(3) 0.013(3) 0.002(3)
C31 0.033(4) 0.044(4) 0.038(4) -0.003(4) 0.013(3) 0.001(3)
C32 0.040(4) 0.021(4) 0.065(5) -0.001(4) 0.019(4) 0.016(3)
C33 0.050(5) 0.022(4) 0.047(5) 0.003(3) 0.016(4) 0.010(3)
C34 0.058(5) 0.020(4) 0.046(5) -0.003(4) 0.021(4) 0.013(3)
C35 0.039(4) 0.023(4) 0.055(5) 0.006(3) 0.027(4) 0.010(3)
C44 0.028(4) 0.041(4) 0.038(4) -0.018(3) 0.002(3) 0.018(3)
N1 0.012(3) 0.025(3) 0.019(3) 0.000(2) 0.004(2) 0.005(2)
N2 0.013(3) 0.026(3) 0.024(3) -0.003(2) 0.001(2) 0.004(2)
N3 0.020(3) 0.017(3) 0.023(3) 0.000(2) 0.006(2) 0.002(2)
Br3 0.0138(3) 0.0185(3) 0.0251(3) 0.0002(3) 0.0026(2) 0.0023(2)
Br4 0.0178(3) 0.0211(3) 0.0233(3) 0.0023(3) 0.0023(3) 0.0040(2)
Br5 0.0131(3) 0.0198(3) 0.0368(4) 0.0000(3) -0.0026(3) 0.0045(2)
Br6 0.0195(3) 0.0228(3) 0.0311(4) 0.0012(3) 0.0043(3) 0.0104(3)
Br7 0.0203(3) 0.0264(3) 0.0325(4) 0.0040(3) 0.0112(3) 0.0073(3)
Br8 0.0149(3) 0.0224(3) 0.0311(4) 0.0039(3) 0.0073(3) 0.0064(3)
Br9 0.0226(3) 0.0290(3) 0.0236(3) 0.0043(3) 0.0072(3) 0.0102(3)
Br10 0.0201(3) 0.0354(4) 0.0302(4) 0.0086(3) 0.0070(3) 0.0111(3)
Br11 0.0219(3) 0.0330(4) 0.0245(3) -0.0070(3) 0.0024(3) 0.0007(3)
Br12 0.0211(3) 0.0362(4) 0.0293(4) -0.0024(3) 0.0002(3) 0.0119(3)
Bi1 0.01300(12) 0.02181(12) 0.01952(12) 0.00007(10) 0.00300(9) 0.00373(9)
Bi2 0.01028(11) 0.01687(11) 0.02000(12) 0.00005(10) 0.00347(9) 0.00364(9)

loop_
_atom_type_symbol
_atom_type_description
_atom_type_scat_dispersion_real
_atom_type_scat_dispersion_imag
_atom_type_scat_source
C C 0.0033 0.0016 'International Tables Vol C Tables 4.2.6.8 and 6.1.1.4'
H H 0.0000 0.0000 'International Tables Vol C Tables 4.2.6.8 and 6.1.1.4'
N N 0.0061 0.0033 'International Tables Vol C Tables 4.2.6.8 and 6.1.1.4'
Br Br -0.2901 2.4595 'International Tables Vol C Tables 4.2.6.8 and 6.1.1.4'
Bi Bi -4.1077 10.2566 'International Tables Vol C Tables 4.2.6.8 and 6.1.1.4'

loop_
_geom_angle_atom_site_label_1
_geom_angle_atom_site_label_2
_geom_angle_atom_site_label_3
_geom_angle
_geom_angle_site_symmetry_1
_geom_angle_site_symmetry_3
_geom_angle_publ_flag
N1 C1 C3 120.5(5) . . ?
N1 C1 H1A 119.7 . . ?
C3 C1 H1A 119.7 . . ?
N1 C2 C10 121.3(5) . . ?
N1 C2 H2A 119.4 . . ?
C10 C2 H2A 119.4 . . ?
C1 C3 C4 120.6(5) . . ?
C1 C3 H3A 119.7 . . ?
C4 C3 H3A 119.7 . . ?
C10 C4 C3 117.4(5) . . ?
C10 C4 C9 121.4(5) . . ?
C3 C4 C9 121.1(5) . . ?
C32 N4 C33 119.9(6) . . ?
C32 N4 C31 119.5(6) . . ?
C33 N4 C31 120.3(6) . . ?
N2 C5 C7 119.7(5) . . ?
N2 C5 H5A 120.2 . . ?
C7 C5 H5A 120.2 . . ?
N2 C6 C8 121.1(5) . . ?
N2 C6 H6A 119.5 . . ?
C8 C6 H6A 119.5 . . ?
C5 C7 C9 121.2(5) . . ?
C5 C7 H7A 119.4 . . ?
C9 C7 H7A 119.4 . . ?
C6 C8 C9 120.3(6) . . ?
C6 C8 H8A 119.9 . . ?
C9 C8 H8A 119.9 . . ?
C8 C9 C7 117.0(5) . . ?
C8 C9 C4 121.3(5) . . ?
C7 C9 C4 121.6(5) . . ?
C2 C10 C4 120.2(5) . . ?
C2 C10 H10A 119.9 . . ?
C4 C10 H10A 119.9 . . ?
N1 C11 C12 113.3(5) . . ?
N1 C11 H11A 108.9 . . ?
C12 C11 H11A 108.9 . . ?
N1 C11 H11B 108.9 . . ?
C12 C11 H11B 108.9 . . ?
H11A C11 H11B 107.7 . . ?
C13 C12 C11 114.7(5) . . ?
C13 C12 H12A 108.6 . . ?
C11 C12 H12A 108.6 . . ?
C13 C12 H12B 108.6 . . ?
C11 C12 H12B 108.6 . . ?
H12A C12 H12B 107.6 . . ?
C12 C13 C15 113.3(5) . . ?
C12 C13 H13A 108.9 . . ?
C15 C13 H13A 108.9 . . ?
C12 C13 H13B 108.9 . . ?
C15 C13 H13B 108.9 . . ?
H13A C13 H13B 107.7 . . ?
N3 C14 C16 121.9(6) . . ?
N3 C14 H14A 119.0 . . ?
C16 C14 H14A 119.0 . . ?
C19 C15 C13 113.2(6) . . ?
C19 C15 H15A 108.9 . . ?
C13 C15 H15A 108.9 . . ?
C19 C15 H15B 108.9 . . ?
C13 C15 H15B 108.9 . . ?
H15A C15 H15B 107.8 . . ?
C14 C16 C18 119.3(6) . . ?
C14 C16 H16A 120.3 . . ?
C18 C16 H16A 120.3 . . ?
N3 C17 C22 120.9(6) . . ?
N3 C17 H17A 119.6 . . ?
C22 C17 H17A 119.6 . . ?
C16 C18 C22 117.2(5) . . ?
C16 C18 C18 121.0(7) . 2_666 ?
C22 C18 C18 121.8(7) . 2_666 ?
C15 C19 H19A 109.5 . . ?
C15 C19 H19B 109.5 . . ?
H19A C19 H19B 109.5 . . ?
C15 C19 H19C 109.5 . . ?
H19A C19 H19C 109.5 . . ?
H19B C19 H19C 109.5 . . ?
C25 C21 C30 111.6(5) . . ?
C25 C21 H21A 109.3 . . ?
C30 C21 H21A 109.3 . . ?
C25 C21 H21B 109.3 . . ?
C30 C21 H21B 109.3 . . ?
H21A C21 H21B 108.0 . . ?
C17 C22 C18 120.6(6) . . ?
C17 C22 H22A 119.7 . . ?
C18 C22 H22A 119.7 . . ?
C26 C24 C25 115.0(5) . . ?
C26 C24 H24A 108.5 . . ?
C25 C24 H24A 108.5 . . ?
C26 C24 H24B 108.5 . . ?
C25 C24 H24B 108.5 . . ?
H24A C24 H24B 107.5 . . ?
C21 C25 C24 115.1(5) . . ?
C21 C25 H25A 108.5 . . ?
C24 C25 H25A 108.5 . . ?
C21 C25 H25B 108.5 . . ?
C24 C25 H25B 108.5 . . ?
H25A C25 H25B 107.5 . . ?
N3 C26 C24 114.0(5) . . ?
N3 C26 H26A 108.7 . . ?
C24 C26 H26A 108.7 . . ?
N3 C26 H26B 108.7 . . ?
C24 C26 H26B 108.7 . . ?
H26A C26 H26B 107.6 . . ?
C35 C28 C34 117.1(6) . . ?
C35 C28 C28 120.9(7) . 2_675 ?
C34 C28 C28 122.0(7) . 2_675 ?
C21 C30 H30A 109.5 . . ?
C21 C30 H30B 109.5 . . ?
H30A C30 H30B 109.5 . . ?
C21 C30 H30C 109.5 . . ?
H30A C30 H30C 109.5 . . ?
H30B C30 H30C 109.5 . . ?
N4 C31 C4A 112.9(6) . . ?
N4 C31 C4B 103.2(11) . . ?
N4 C31 H31A 109.0 . . ?
C4A C31 H31A 109.0 . . ?
N4 C31 H31B 109.0 . . ?
C4A C31 H31B 109.0 . . ?
H31A C31 H31B 107.8 . . ?
N4 C32 C35 121.6(6) . . ?
N4 C32 H32A 119.2 . . ?
C35 C32 H32A 119.2 . . ?
N4 C33 C34 119.9(6) . . ?
N4 C33 H33A 120.1 . . ?
C34 C33 H33A 120.1 . . ?
C33 C34 C28 121.8(6) . . ?
C33 C34 H34A 119.1 . . ?
C28 C34 H34A 119.1 . . ?
C28 C35 C32 119.7(6) . . ?
C28 C35 H35A 120.2 . . ?
C32 C35 H35A 120.2 . . ?
C43B C44 N2 116.1(6) . . ?
N2 C44 C43A 105.5(6) . . ?
N2 C44 H44A 110.7 . . ?
C43A C44 H44A 110.7 . . ?
N2 C44 H44B 110.7 . . ?
C43A C44 H44B 110.7 . . ?
H44A C44 H44B 108.8 . . ?
C1 N1 C2 120.0(5) . . ?
C1 N1 C11 119.1(5) . . ?
C2 N1 C11 121.0(5) . . ?
C5 N2 C6 120.7(5) . . ?
C5 N2 C44 120.1(5) . . ?
C6 N2 C44 119.2(5) . . ?
C14 N3 C17 120.1(5) . . ?
C14 N3 C26 120.1(5) . . ?
C17 N3 C26 119.8(5) . . ?
Bi1 Br4 Bi1 98.636(17) . 2_665 ?
Bi2 Br8 Bi2 94.294(17) . 2_676 ?
Br11 Bi1 Br10 93.72(2) . . ?
Br11 Bi1 Br7 92.088(19) . . ?
Br10 Bi1 Br7 88.609(19) . . ?
Br11 Bi1 Br12 88.42(2) . . ?
Br10 Bi1 Br12 175.084(19) . . ?
Br7 Bi1 Br12 86.891(19) . . ?
Br11 Bi1 Br4 87.352(18) . . ?
Br10 Bi1 Br4 89.499(18) . . ?
Br7 Bi1 Br4 177.99(2) . . ?
Br12 Bi1 Br4 95.023(19) . . ?
Br11 Bi1 Br4 168.459(18) . 2_665 ?
Br10 Bi1 Br4 83.810(18) . 2_665 ?
Br7 Bi1 Br4 99.107(17) . 2_665 ?
Br12 Bi1 Br4 94.946(17) . 2_665 ?
Br4 Bi1 Br4 81.365(17) . 2_665 ?
Br9 Bi2 Br6 94.042(19) . . ?
Br9 Bi2 Br3 86.180(18) . . ?
Br6 Bi2 Br3 92.252(18) . . ?
Br9 Bi2 Br5 86.831(19) . . ?
Br6 Bi2 Br5 91.042(18) . . ?
Br3 Bi2 Br5 172.47(2) . . ?
Br9 Bi2 Br8 92.032(18) . . ?
Br6 Bi2 Br8 173.598(19) . . ?
Br3 Bi2 Br8 90.164(17) . . ?
Br5 Bi2 Br8 87.275(17) . . ?
Br9 Bi2 Br8 169.724(18) . 2_676 ?
Br6 Bi2 Br8 88.661(18) . 2_676 ?
Br3 Bi2 Br8 83.807(17) . 2_676 ?
Br5 Bi2 Br8 103.048(18) . 2_676 ?
Br8 Bi2 Br8 85.706(17) . 2_676 ?
C43A C1A C2A 113.3(13) . . ?
C43A C1A H1A1 108.9 . . ?
C2A C1A H1A1 108.9 . . ?
C43A C1A H1A2 108.9 . . ?
C2A C1A H1A2 108.9 . . ?
H1A1 C1A H1A2 107.7 . . ?
C3A C2A C1A 114.4(14) . . ?
C3A C2A H2AA 108.7 . . ?
C1A C2A H2AA 108.7 . . ?
C3A C2A H2AB 108.7 . . ?
C1A C2A H2AB 108.7 . . ?
H2AA C2A H2AB 107.6 . . ?
C2A C3A H3AA 109.5 . . ?
C2A C3A H3AB 109.5 . . ?
H3AA C3A H3AB 109.5 . . ?
C2A C3A H3AC 109.5 . . ?
H3AA C3A H3AC 109.5 . . ?
H3AB C3A H3AC 109.5 . . ?
C1A C43A C44 116.8(11) . . ?
C1A C43A H43A 108.1 . . ?
C44 C43A H43A 108.1 . . ?
C1A C43A H43B 108.1 . . ?
C44 C43A H43B 108.1 . . ?
H43A C43A H43B 107.3 . . ?
C43B C1B C2B 111.2(9) . . ?
C43B C1B H1BA 109.4 . . ?
C2B C1B H1BA 109.4 . . ?
C43B C1B H1BB 109.4 . . ?
C2B C1B H1BB 109.4 . . ?
H1BA C1B H1BB 108.0 . . ?
C1B C2B C3B 113.4(9) . . ?
C1B C2B H2BA 108.9 . . ?
C3B C2B H2BA 108.9 . . ?
C1B C2B H2BB 108.9 . . ?
C3B C2B H2BB 108.9 . . ?
H2BA C2B H2BB 107.7 . . ?
C2B C3B H3BA 109.5 . . ?
C2B C3B H3BB 109.5 . . ?
H3BA C3B H3BB 109.5 . . ?
C2B C3B H3BC 109.5 . . ?
H3BA C3B H3BC 109.5 . . ?
H3BB C3B H3BC 109.5 . . ?
C44 C43B C1B 110.9(8) . . ?
C44 C43B H43C 109.5 . . ?
C1B C43B H43C 109.5 . . ?
C44 C43B H43D 109.5 . . ?
C1B C43B H43D 109.5 . . ?
H43C C43B H43D 108.0 . . ?
C31 C4A C5A 111.5(7) . . ?
C31 C4A H40A 109.3 . . ?
C5A C4A H40A 109.3 . . ?
C31 C4A H40B 109.3 . . ?
C5A C4A H40B 109.3 . . ?
H40A C4A H40B 108.0 . . ?
C6A C5A C4A 110.2(8) . . ?
C6A C5A H5A1 109.6 . . ?
C4A C5A H5A1 109.6 . . ?
C6A C5A H5A2 109.6 . . ?
C4A C5A H5A2 109.6 . . ?
H5A1 C5A H5A2 108.1 . . ?
C5A C6A C7A 116.3(9) . . ?
C5A C6A H6A1 108.2 . . ?
C7A C6A H6A1 108.2 . . ?
C5A C6A H6A2 108.2 . . ?
C7A C6A H6A2 108.2 . . ?
H6A1 C6A H6A2 107.4 . . ?
C6A C7A H7A1 109.5 . . ?
C6A C7A H7A2 109.5 . . ?
H7A1 C7A H7A2 109.5 . . ?
C6A C7A H7A3 109.5 . . ?
H7A1 C7A H7A3 109.5 . . ?
H7A2 C7A H7A3 109.5 . . ?
C5B C4B C31 124(2) . . ?
C5B C4B H4B1 106.3 . . ?
C31 C4B H4B1 106.3 . . ?
C5B C4B H4B2 106.3 . . ?
C31 C4B H4B2 106.3 . . ?
H4B1 C4B H4B2 106.4 . . ?
C4B C5B C6B 115(2) . . ?
C4B C5B H5B1 108.4 . . ?
C6B C5B H5B1 108.4 . . ?
C4B C5B H5B2 108.4 . . ?
C6B C5B H5B2 108.4 . . ?
H5B1 C5B H5B2 107.5 . . ?
C7B C6B C5B 141(3) . . ?
C7B C6B H6B1 101.7 . . ?
C5B C6B H6B1 101.7 . . ?
C7B C6B H6B2 101.7 . . ?
C5B C6B H6B2 101.7 . . ?
H6B1 C6B H6B2 104.7 . . ?
C6B C7B H7B1 109.5 . . ?
C6B C7B H7B2 109.5 . . ?
H7B1 C7B H7B2 109.5 . . ?
C6B C7B H7B3 109.5 . . ?
H7B1 C7B H7B3 109.5 . . ?
H7B2 C7B H7B3 109.5 . . ?

loop_
_geom_bond_atom_site_label_1
_geom_bond_atom_site_label_2
_geom_bond_distance
_geom_bond_site_symmetry_2
_geom_bond_publ_flag
C1 N1 1.343(7) . ?
C1 C3 1.375(7) . ?
C1 H1A 0.9500 . ?
C2 N1 1.353(6) . ?
C2 C10 1.368(7) . ?
C2 H2A 0.9500 . ?
C3 C4 1.393(7) . ?
C3 H3A 0.9500 . ?
C4 C10 1.387(7) . ?
C4 C9 1.479(7) . ?
N4 C32 1.327(8) . ?
N4 C33 1.344(7) . ?
N4 C31 1.490(8) . ?
C5 N2 1.338(7) . ?
C5 C7 1.372(7) . ?
C5 H5A 0.9500 . ?
C6 N2 1.345(7) . ?
C6 C8 1.366(7) . ?
C6 H6A 0.9500 . ?
C7 C9 1.392(7) . ?
C7 H7A 0.9500 . ?
C8 C9 1.383(7) . ?
C8 H8A 0.9500 . ?
C10 H10A 0.9500 . ?
C11 N1 1.485(6) . ?
C11 C12 1.523(8) . ?
C11 H11A 0.9900 . ?
C11 H11B 0.9900 . ?
C12 C13 1.514(7) . ?
C12 H12A 0.9900 . ?
C12 H12B 0.9900 . ?
C13 C15 1.531(8) . ?
C13 H13A 0.9900 . ?
C13 H13B 0.9900 . ?
C14 N3 1.335(7) . ?
C14 C16 1.372(8) . ?
C14 H14A 0.9500 . ?
C15 C19 1.528(8) . ?
C15 H15A 0.9900 . ?
C15 H15B 0.9900 . ?
C16 C18 1.400(7) . ?
C16 H16A 0.9500 . ?
C17 N3 1.345(7) . ?
C17 C22 1.362(8) . ?
C17 H17A 0.9500 . ?
C18 C22 1.402(8) . ?
C18 C18 1.485(11) 2_666 ?
C19 H19A 0.9800 . ?
C19 H19B 0.9800 . ?
C19 H19C 0.9800 . ?
C21 C25 1.507(8) . ?
C21 C30 1.532(7) . ?
C21 H21A 0.9900 . ?
C21 H21B 0.9900 . ?
C22 H22A 0.9500 . ?
C24 C26 1.521(7) . ?
C24 C25 1.538(8) . ?
C24 H24A 0.9900 . ?
C24 H24B 0.9900 . ?
C25 H25A 0.9900 . ?
C25 H25B 0.9900 . ?
C26 N3 1.491(7) . ?
C26 H26A 0.9900 . ?
C26 H26B 0.9900 . ?
C28 C35 1.372(8) . ?
C28 C34 1.376(9) . ?
C28 C28 1.506(12) 2_675 ?
C30 H30A 0.9800 . ?
C30 H30B 0.9800 . ?
C30 H30C 0.9800 . ?
C31 C4A 1.496(10) . ?
C31 C4B 1.61(3) . ?
C31 H31A 0.9900 . ?
C31 H31B 0.9900 . ?
C32 C35 1.381(9) . ?
C32 H32A 0.9500 . ?
C33 C34 1.361(9) . ?
C33 H33A 0.9500 . ?
C34 H34A 0.9500 . ?
C35 H35A 0.9500 . ?
C44 C43B 1.395(11) . ?
C44 N2 1.494(7) . ?
C44 C43A 1.752(16) . ?
C44 H44A 0.9900 . ?
C44 H44B 0.9900 . ?
Br3 Bi2 2.7996(6) . ?
Br4 Bi1 2.9494(6) . ?
Br4 Bi1 3.1986(6) 2_665 ?
Br5 Bi2 2.8862(6) . ?
Br6 Bi2 2.7427(6) . ?
Br7 Bi1 2.8395(6) . ?
Br8 Bi2 3.0122(6) . ?
Br8 Bi2 3.1213(6) 2_676 ?
Br9 Bi2 2.7347(6) . ?
Br10 Bi1 2.8046(7) . ?
Br11 Bi1 2.6688(6) . ?
Br12 Bi1 2.8933(7) . ?
C1A C43A 1.51(2) . ?
C1A C2A 1.55(2) . ?
C1A H1A1 0.9900 . ?
C1A H1A2 0.9900 . ?
C2A C3A 1.47(2) . ?
C2A H2AA 0.9900 . ?
C2A H2AB 0.9900 . ?
C3A H3AA 0.9800 . ?
C3A H3AB 0.9800 . ?
C3A H3AC 0.9800 . ?
C43A H43A 0.9900 . ?
C43A H43B 0.9900 . ?
C1B C43B 1.514(14) . ?
C1B C2B 1.525(13) . ?
C1B H1BA 0.9900 . ?
C1B H1BB 0.9900 . ?
C2B C3B 1.541(16) . ?
C2B H2BA 0.9900 . ?
C2B H2BB 0.9900 . ?
C3B H3BA 0.9800 . ?
C3B H3BB 0.9800 . ?
C3B H3BC 0.9800 . ?
C43B H43C 0.9900 . ?
C43B H43D 0.9900 . ?
C4A C5A 1.578(13) . ?
C4A H40A 0.9900 . ?
C4A H40B 0.9900 . ?
C5A C6A 1.522(15) . ?
C5A H5A1 0.9900 . ?
C5A H5A2 0.9900 . ?
C6A C7A 1.594(15) . ?
C6A H6A1 0.9900 . ?
C6A H6A2 0.9900 . ?
C7A H7A1 0.9800 . ?
C7A H7A2 0.9800 . ?
C7A H7A3 0.9800 . ?
C4B C5B 1.42(4) . ?
C4B H4B1 0.9900 . ?
C4B H4B2 0.9900 . ?
C5B C6B 1.52(3) . ?
C5B H5B1 0.9900 . ?
C5B H5B2 0.9900 . ?
C6B C7B 1.02(3) . ?
C6B H6B1 0.9900 . ?
C6B H6B2 0.9900 . ?
C7B H7B1 0.9800 . ?
C7B H7B2 0.9800 . ?
C7B H7B3 0.9800 . ?
